data_2219438
loop_
_publ_author_name
'Fun, Hoong-Kun'
'Chantrapromma, Suchada'
'D'Silva, E. Deepak'
'Patil, P. S.'
'Dharmaprakash, S. M.'

_publ_section_title
;
 <i>S</i>-Benzylthiouronium 4-anilinobenzenesulfonate
;
_journal_coeditor_code SJ2532
_journal_issue 9
_journal_name_full 'Acta Crystallographica Section E'
_journal_page_first o1858
_journal_page_last o1859
_journal_paper_doi 10.1107/S160053680802727X
_journal_volume 64
_journal_year 2008
_chemical_formula_iupac 'C12 H10 N O3 S +, C8 H11 N2 S -'
_chemical_formula_moiety 'C12 H10 N O3 S +, C8 H11 N2 S -'
_chemical_formula_sum 'C20 H21 N3 O3 S2'
_chemical_formula_weight 415.54
_chemical_name_systematic
;
<i>S</i>-Benzylthiouronium 4-anilinobenzenesulfonate
;
_space_group_IT_number 14
_symmetry_cell_setting monoclinic
_symmetry_space_group_name_Hall '-P 2ybc'
_symmetry_space_group_name_H-M 'P 1 21/c 1'
_atom_sites_solution_hydrogens geom
_atom_sites_solution_primary direct
_atom_sites_solution_secondary difmap
_audit_creation_method SHELXL-97
_cell_angle_alpha 90.00
_cell_angle_beta 113.5290(10)
_cell_angle_gamma 90.00
_cell_formula_units_Z 4
_cell_length_a 14.4918(4)
_cell_length_b 9.2024(2)
_cell_length_c 16.3944(4)
_cell_measurement_reflns_used 5838
_cell_measurement_temperature 100.00(10)
_cell_measurement_theta_max 30.00
_cell_measurement_theta_min 2.53
_cell_volume 2004.57(9)
_computing_cell_refinement 'APEX2 (Bruker, 2005)'
_computing_data_collection 'APEX2 (Bruker, 2005)'
_computing_data_reduction 'SAINT (Bruker, 2005)'
_computing_molecular_graphics 'SHELXTL (Sheldrick, 2008)'
_computing_publication_material
;
SHELXTL (Sheldrick, 2008) and PLATON (Spek, 2003)
;
_computing_structure_refinement 'SHELXTL (Sheldrick, 2008)'
_computing_structure_solution 'SHELXTL (Sheldrick, 2008)'
_diffrn_ambient_temperature 100.00(10)
_diffrn_detector_area_resol_mean 8.33
_diffrn_measured_fraction_theta_full 1.000
_diffrn_measured_fraction_theta_max 1.000
_diffrn_measurement_device_type
;
Bruker SMART APEXII CCD area-detector
;
_diffrn_measurement_method \w
_diffrn_radiation_monochromator graphite
_diffrn_radiation_source 'fine-focus sealed tube'
_diffrn_radiation_type MoK\a
_diffrn_radiation_wavelength 0.71073
_diffrn_reflns_av_R_equivalents 0.0574
_diffrn_reflns_av_sigmaI/netI 0.0426
_diffrn_reflns_limit_h_max 20
_diffrn_reflns_limit_h_min -20
_diffrn_reflns_limit_k_max 12
_diffrn_reflns_limit_k_min -12
_diffrn_reflns_limit_l_max 23
_diffrn_reflns_limit_l_min -23
_diffrn_reflns_number 45812
_diffrn_reflns_theta_full 30.00
_diffrn_reflns_theta_max 30.00
_diffrn_reflns_theta_min 2.53
_diffrn_standards_number 0
_exptl_absorpt_coefficient_mu 0.292
_exptl_absorpt_correction_T_max 0.9916
_exptl_absorpt_correction_T_min 0.8787
_exptl_absorpt_correction_type multi-scan
_exptl_absorpt_process_details '(SADABS; Bruker, 2005)'
_exptl_crystal_colour Colorless
_exptl_crystal_density_diffrn 1.377
_exptl_crystal_density_method 'not measured'
_exptl_crystal_description Block
_exptl_crystal_F_000 872
_exptl_crystal_size_max 0.24
_exptl_crystal_size_mid 0.07
_exptl_crystal_size_min 0.03
_refine_diff_density_max 0.504
_refine_diff_density_min -0.429
_refine_ls_extinction_method none
_refine_ls_goodness_of_fit_ref 1.072
_refine_ls_hydrogen_treatment refall
_refine_ls_matrix_type full
_refine_ls_number_parameters 337
_refine_ls_number_reflns 5838
_refine_ls_number_restraints 0
_refine_ls_restrained_S_all 1.072
_refine_ls_R_factor_all 0.0637
_refine_ls_R_factor_gt 0.0425
_refine_ls_shift/su_max_lt 0.001
_refine_ls_shift/su_mean 0.000
_refine_ls_structure_factor_coef Fsqd
_refine_ls_weighting_details 'calc w=1/[\s^2^(Fo^2^)+(0.0444P)^2^+0.7114P] where P=(Fo^2^+2Fc^2^)/3'
_refine_ls_weighting_scheme calc
_refine_ls_wR_factor_gt 0.0977
_refine_ls_wR_factor_ref 0.1069
_reflns_number_gt 4320
_reflns_number_total 5838
_reflns_threshold_expression I>2\s(I)
_cod_data_source_file sj2532.cif
_cod_data_source_block I
_cod_depositor_comments
;
The following automatic conversions were performed:
'_symmetry_cell_setting' value 'Monoclinic' changed to 'monoclinic'
according to '/home/saulius/struct/CIF-dictionaries/cif_core.dic'
dictionary named 'cif_core.dic' version 2.4.1 from 2010-06-29.

Automatic conversion script
Id: cif_fix_enum 1527 2010-12-29 10:47:43Z saulius 

The following automatic conversions were performed:

'_symmetry_cell_setting' value 'Monoclinic' changed to 'monoclinic'
according to /home/saulius/struct/CIF-dictionaries/cif_core.dic
dictionary named 'cif_core.dic' version 2.4.1 from 2010-06-29.

Automatic conversion script
Id: cif_fix_values 1715 2011-07-08 13:25:40Z adriana 
;
_cod_original_sg_symbol_H-M 'P 21/c'
_cod_database_code 2219438
_cod_database_fobs_code 2219438

loop_
_symmetry_equiv_pos_as_xyz
'x, y, z'
'-x, y+1/2, -z+1/2'
'-x, -y, -z'
'x, -y-1/2, z-1/2'

loop_
_atom_site_type_symbol
_atom_site_label
_atom_site_fract_x
_atom_site_fract_y
_atom_site_fract_z
_atom_site_U_iso_or_equiv
_atom_site_adp_type
_atom_site_calc_flag
_atom_site_occupancy
S S1 0.08636(3) 0.27987(4) 0.16160(2) 0.01695(10) Uani d 1
S S2 0.19068(4) 0.70226(5) 0.20872(3) 0.02907(12) Uani d 1
O O1 0.15746(9) 0.34329(13) 0.12876(7) 0.0216(3) Uani d 1
O O2 -0.00092(8) 0.37242(12) 0.14360(7) 0.0200(2) Uani d 1
O O3 0.05615(10) 0.13272(12) 0.12701(7) 0.0274(3) Uani d 1
N N1 0.28844(11) 0.27210(17) 0.55470(9) 0.0234(3) Uani d 1
N N2 0.08033(12) 0.85826(16) 0.06346(10) 0.0231(3) Uani d 1
N N3 0.10880(11) 0.61743(16) 0.04555(9) 0.0221(3) Uani d 1
C C1 0.37263(13) 0.4172(2) 0.68520(11) 0.0237(4) Uani d 1
C C2 0.45695(15) 0.4866(2) 0.74499(12) 0.0303(4) Uani d 1
C C3 0.54646(15) 0.4825(2) 0.73360(12) 0.0319(4) Uani d 1
C C4 0.55080(13) 0.4064(2) 0.66248(11) 0.0267(4) Uani d 1
C C5 0.46709(12) 0.33550(19) 0.60270(11) 0.0215(3) Uani d 1
C C6 0.37628(12) 0.34205(18) 0.61244(10) 0.0191(3) Uani d 1
C C7 0.24732(12) 0.27071(17) 0.46289(10) 0.0176(3) Uani d 1
C C8 0.29225(12) 0.33508(18) 0.41073(10) 0.0188(3) Uani d 1
C C9 0.24368(12) 0.33377(18) 0.31869(10) 0.0186(3) Uani d 1
C C10 0.15065(12) 0.26719(16) 0.27700(9) 0.0163(3) Uani d 1
C C11 0.10566(12) 0.19952(17) 0.32809(10) 0.0183(3) Uani d 1
C C12 0.15354(12) 0.20140(18) 0.41962(10) 0.0195(3) Uani d 1
C C13 0.22213(14) 0.71334(19) 0.40844(11) 0.0235(4) Uani d 1
C C14 0.28471(15) 0.6889(2) 0.49686(12) 0.0287(4) Uani d 1
C C15 0.36132(15) 0.7846(2) 0.54192(12) 0.0325(4) Uani d 1
C C16 0.37589(15) 0.9061(2) 0.49858(12) 0.0325(4) Uani d 1
C C17 0.31450(13) 0.9297(2) 0.40940(11) 0.0248(4) Uani d 1
C C18 0.23738(12) 0.83402(18) 0.36394(10) 0.0192(3) Uani d 1
C C19 0.17094(13) 0.85965(18) 0.26715(10) 0.0199(3) Uani d 1
C C20 0.11899(12) 0.73130(18) 0.09651(10) 0.0191(3) Uani d 1
H H1 0.3074(15) 0.419(2) 0.6925(13) 0.032(5) Uiso d 1
H H2 0.4509(15) 0.539(2) 0.7926(14) 0.041(6) Uiso d 1
H H3 0.6056(15) 0.527(2) 0.7781(13) 0.035(5) Uiso d 1
H H4 0.6119(15) 0.402(2) 0.6544(12) 0.029(5) Uiso d 1
H H5 0.4718(13) 0.2865(19) 0.5562(12) 0.020(5) Uiso d 1
H H8 0.3557(14) 0.384(2) 0.4365(12) 0.023(5) Uiso d 1
H H9 0.2763(13) 0.381(2) 0.2840(12) 0.022(5) Uiso d 1
H H11 0.0404(13) 0.1511(19) 0.2983(11) 0.015(4) Uiso d 1
H H12 0.1223(13) 0.156(2) 0.4549(12) 0.023(5) Uiso d 1
H H13 0.1681(15) 0.647(2) 0.3794(13) 0.029(5) Uiso d 1
H H14 0.2756(14) 0.609(2) 0.5268(13) 0.029(5) Uiso d 1
H H15 0.4034(17) 0.771(2) 0.6006(15) 0.042(6) Uiso d 1
H H16 0.4294(15) 0.973(2) 0.5305(13) 0.038(6) Uiso d 1
H H17 0.3262(14) 1.017(2) 0.3794(12) 0.034(5) Uiso d 1
H H19A 0.1915(13) 0.943(2) 0.2439(12) 0.024(5) Uiso d 1
H H19B 0.1000(14) 0.863(2) 0.2565(12) 0.023(5) Uiso d 1
H H1N1 0.2478(15) 0.245(2) 0.5773(13) 0.027(5) Uiso d 1
H H1N2 0.0428(18) 0.863(3) 0.0029(17) 0.058(7) Uiso d 1
H H2N2 0.0853(15) 0.931(2) 0.0958(13) 0.032(6) Uiso d 1
H H1N3 0.1265(15) 0.539(2) 0.0688(13) 0.030(6) Uiso d 1
H H2N3 0.0790(17) 0.624(2) -0.0146(15) 0.045(6) Uiso d 1

loop_
_atom_site_aniso_label
_atom_site_aniso_U_11
_atom_site_aniso_U_22
_atom_site_aniso_U_33
_atom_site_aniso_U_12
_atom_site_aniso_U_13
_atom_site_aniso_U_23
S1 0.0226(2) 0.01564(19) 0.01148(17) 0.00260(15) 0.00556(15) 0.00000(14)
S2 0.0387(3) 0.0255(2) 0.01363(19) 0.0129(2) 0.00060(18) -0.00185(16)
O1 0.0260(6) 0.0249(6) 0.0173(5) 0.0073(5) 0.0123(5) 0.0050(5)
O2 0.0197(6) 0.0224(6) 0.0167(5) 0.0031(5) 0.0061(4) 0.0002(4)
O3 0.0423(7) 0.0159(6) 0.0162(5) 0.0007(5) 0.0034(5) -0.0021(5)
N1 0.0212(7) 0.0359(8) 0.0135(6) -0.0095(6) 0.0075(6) -0.0006(6)
N2 0.0325(8) 0.0175(7) 0.0143(7) 0.0026(6) 0.0043(6) -0.0017(6)
N3 0.0312(8) 0.0168(7) 0.0138(6) 0.0035(6) 0.0045(6) 0.0005(6)
C1 0.0231(9) 0.0303(9) 0.0184(7) -0.0017(7) 0.0089(7) -0.0008(7)
C2 0.0356(10) 0.0353(10) 0.0193(8) -0.0066(9) 0.0102(8) -0.0068(8)
C3 0.0282(10) 0.0414(11) 0.0207(8) -0.0135(9) 0.0041(7) -0.0027(8)
C4 0.0186(8) 0.0371(10) 0.0223(8) -0.0013(8) 0.0060(7) 0.0047(7)
C5 0.0214(8) 0.0246(8) 0.0182(7) 0.0015(7) 0.0075(6) 0.0013(7)
C6 0.0198(8) 0.0214(8) 0.0130(7) -0.0009(7) 0.0032(6) 0.0032(6)
C7 0.0191(8) 0.0191(8) 0.0139(7) -0.0006(6) 0.0058(6) -0.0004(6)
C8 0.0190(8) 0.0198(8) 0.0160(7) -0.0035(7) 0.0053(6) 0.0008(6)
C9 0.0221(8) 0.0183(7) 0.0167(7) -0.0016(7) 0.0091(6) 0.0011(6)
C10 0.0208(8) 0.0149(7) 0.0128(6) 0.0026(6) 0.0062(6) 0.0008(6)
C11 0.0186(8) 0.0188(8) 0.0162(7) -0.0019(6) 0.0056(6) -0.0004(6)
C12 0.0209(8) 0.0234(8) 0.0149(7) -0.0014(7) 0.0078(6) 0.0031(6)
C13 0.0295(9) 0.0212(8) 0.0198(8) 0.0024(7) 0.0099(7) -0.0006(7)
C14 0.0390(11) 0.0283(9) 0.0202(8) 0.0112(8) 0.0134(8) 0.0051(7)
C15 0.0343(10) 0.0405(11) 0.0160(8) 0.0115(9) 0.0029(8) -0.0023(8)
C16 0.0279(10) 0.0387(11) 0.0238(9) 0.0001(9) 0.0028(8) -0.0087(8)
C17 0.0252(9) 0.0253(9) 0.0220(8) -0.0001(7) 0.0073(7) -0.0030(7)
C18 0.0209(8) 0.0195(8) 0.0162(7) 0.0054(7) 0.0064(6) -0.0009(6)
C19 0.0233(9) 0.0189(8) 0.0161(7) 0.0021(7) 0.0064(6) -0.0003(6)
C20 0.0200(8) 0.0204(8) 0.0150(7) 0.0006(7) 0.0051(6) -0.0001(6)

loop_
_atom_type_symbol
_atom_type_description
_atom_type_scat_dispersion_real
_atom_type_scat_dispersion_imag
_atom_type_scat_source
C C 0.0033 0.0016 'International Tables Vol C Tables 4.2.6.8 and 6.1.1.4'
H H 0.0000 0.0000 'International Tables Vol C Tables 4.2.6.8 and 6.1.1.4'
N N 0.0061 0.0033 'International Tables Vol C Tables 4.2.6.8 and 6.1.1.4'
O O 0.0106 0.0060 'International Tables Vol C Tables 4.2.6.8 and 6.1.1.4'
S S 0.1246 0.1234 'International Tables Vol C Tables 4.2.6.8 and 6.1.1.4'

loop_
_geom_angle_atom_site_label_1
_geom_angle_atom_site_label_2
_geom_angle_atom_site_label_3
_geom_angle
O2 S1 O1 112.06(7)
O2 S1 O3 111.18(7)
O1 S1 O3 111.84(7)
O2 S1 C10 107.66(7)
O1 S1 C10 106.02(7)
O3 S1 C10 107.76(7)
C20 S2 C19 106.38(8)
C7 N1 C6 128.35(14)
C7 N1 H1N1 113.6(13)
C6 N1 H1N1 116.2(13)
C20 N2 H1N2 117.4(16)
C20 N2 H2N2 122.1(14)
H1N2 N2 H2N2 120(2)
C20 N3 H1N3 118.7(14)
C20 N3 H2N3 121.6(14)
H1N3 N3 H2N3 120(2)
C2 C1 C6 120.70(16)
C2 C1 H1 121.4(11)
C6 C1 H1 117.9(11)
C1 C2 C3 120.23(17)
C1 C2 H2 118.2(13)
C3 C2 H2 121.6(13)
C4 C3 C2 119.27(17)
C4 C3 H3 121.7(12)
C2 C3 H3 118.9(11)
C5 C4 C3 120.97(17)
C5 C4 H4 119.0(12)
C3 C4 H4 120.0(12)
C4 C5 C6 120.13(16)
C4 C5 H5 119.3(12)
C6 C5 H5 120.6(12)
C5 C6 C1 118.68(15)
C5 C6 N1 123.27(15)
C1 C6 N1 118.01(15)
N1 C7 C8 124.05(15)
N1 C7 C12 117.57(14)
C8 C7 C12 118.37(14)
C9 C8 C7 120.28(15)
C9 C8 H8 117.7(11)
C7 C8 H8 121.9(11)
C10 C9 C8 120.73(14)
C10 C9 H9 120.8(11)
C8 C9 H9 118.5(11)
C9 C10 C11 119.74(14)
C9 C10 S1 119.82(11)
C11 C10 S1 120.28(12)
C12 C11 C10 119.63(15)
C12 C11 H11 120.9(10)
C10 C11 H11 119.5(10)
C11 C12 C7 121.22(14)
C11 C12 H12 119.7(11)
C7 C12 H12 119.1(11)
C14 C13 C18 120.14(17)
C14 C13 H13 118.8(12)
C18 C13 H13 121.1(12)
C15 C14 C13 120.46(18)
C15 C14 H14 118.7(12)
C13 C14 H14 120.9(13)
C14 C15 C16 119.74(17)
C14 C15 H15 121.8(14)
C16 C15 H15 118.4(14)
C15 C16 C17 120.03(18)
C15 C16 H16 119.3(12)
C17 C16 H16 120.7(12)
C18 C17 C16 120.40(17)
C18 C17 H17 120.7(11)
C16 C17 H17 118.9(11)
C17 C18 C13 119.20(15)
C17 C18 C19 120.36(15)
C13 C18 C19 120.44(15)
C18 C19 S2 105.09(11)
C18 C19 H19A 112.0(11)
S2 C19 H19A 106.8(11)
C18 C19 H19B 112.3(11)
S2 C19 H19B 108.1(11)
H19A C19 H19B 112.0(15)
N3 C20 N2 121.75(15)
N3 C20 S2 114.84(12)
N2 C20 S2 123.36(12)

loop_
_geom_bond_atom_site_label_1
_geom_bond_atom_site_label_2
_geom_bond_distance
S1 O2 1.4541(12)
S1 O1 1.4612(11)
S1 O3 1.4658(12)
S1 C10 1.7474(15)
S2 C20 1.7347(16)
S2 C19 1.8208(17)
N1 C7 1.3800(19)
N1 C6 1.403(2)
N1 H1N1 0.85(2)
N2 C20 1.315(2)
N2 H1N2 0.92(3)
N2 H2N2 0.84(2)
N3 C20 1.311(2)
N3 H1N3 0.81(2)
N3 H2N3 0.91(2)
C1 C2 1.380(2)
C1 C6 1.398(2)
C1 H1 1.00(2)
C2 C3 1.383(3)
C2 H2 0.95(2)
C3 C4 1.383(3)
C3 H3 0.97(2)
C4 C5 1.382(2)
C4 H4 0.947(19)
C5 C6 1.389(2)
C5 H5 0.912(18)
C7 C8 1.397(2)
C7 C12 1.410(2)
C8 C9 1.387(2)
C8 H8 0.957(19)
C9 C10 1.387(2)
C9 H9 0.974(18)
C10 C11 1.397(2)
C11 C12 1.379(2)
C11 H11 0.982(17)
C12 H12 0.961(18)
C13 C14 1.387(2)
C13 C18 1.394(2)
C13 H13 0.96(2)
C14 C15 1.378(3)
C14 H14 0.92(2)
C15 C16 1.386(3)
C15 H15 0.92(2)
C16 C17 1.392(2)
C16 H16 0.96(2)
C17 C18 1.384(2)
C17 H17 0.99(2)
C18 C19 1.510(2)
C19 H19A 0.955(19)
C19 H19B 0.973(18)

loop_
_geom_hbond_atom_site_label_D
_geom_hbond_atom_site_label_H
_geom_hbond_atom_site_label_A
_geom_hbond_site_symmetry_A
_geom_hbond_distance_DH
_geom_hbond_distance_HA
_geom_hbond_distance_DA
_geom_hbond_angle_DHA
_geom_hbond_publ_flag
N1 H1N1 O1 4_566 0.85(2) 1.99(2) 2.836(2) 173.0(18) y
N2 H1N2 O3 3_565 0.92(3) 2.04(3) 2.9561(19) 172(3) y
N3 H1N3 O1 1_555 0.809(19) 2.015(19) 2.8204(19) 174(2) y
N2 H2N2 O3 1_565 0.839(19) 2.015(19) 2.8069(19) 157.2(19) y
N3 H2N3 O2 3_565 0.91(2) 1.96(2) 2.8633(17) 173(2) y
C9 H9 O1 1_555 0.97(2) 2.463(18) 2.8563(18) 103.8(13) y
C19 H19B O2 2_555 0.97(2) 2.57(2) 3.332(2) 134.8(14) y
C4 H4 Cg2 3_666 0.947(19) 3.22(2) 3.943(2) 134.7(14) y
C17 H17 Cg1 1_565 0.99(2) 2.92(2) 3.471(2) 116.0(15) y

loop_
_geom_torsion_atom_site_label_1
_geom_torsion_atom_site_label_2
_geom_torsion_atom_site_label_3
_geom_torsion_atom_site_label_4
_geom_torsion
C6 C1 C2 C3 0.0(3)
C1 C2 C3 C4 -0.9(3)
C2 C3 C4 C5 0.3(3)
C3 C4 C5 C6 1.2(3)
C4 C5 C6 C1 -2.1(3)
C4 C5 C6 N1 -179.60(16)
C2 C1 C6 C5 1.6(3)
C2 C1 C6 N1 179.16(16)
C7 N1 C6 C5 -46.7(3)
C7 N1 C6 C1 135.84(18)
C6 N1 C7 C8 4.1(3)
C6 N1 C7 C12 -175.08(16)
N1 C7 C8 C9 -177.33(16)
C12 C7 C8 C9 1.8(2)
C7 C8 C9 C10 -0.8(2)
C8 C9 C10 C11 -0.6(2)
C8 C9 C10 S1 174.76(12)
O2 S1 C10 C9 -110.24(13)
O1 S1 C10 C9 9.86(15)
O3 S1 C10 C9 129.75(13)
O2 S1 C10 C11 65.08(14)
O1 S1 C10 C11 -174.82(12)
O3 S1 C10 C11 -54.93(15)
C9 C10 C11 C12 0.9(2)
S1 C10 C11 C12 -174.38(12)
C10 C11 C12 C7 0.1(2)
N1 C7 C12 C11 177.74(15)
C8 C7 C12 C11 -1.5(2)
C18 C13 C14 C15 1.1(3)
C13 C14 C15 C16 0.0(3)
C14 C15 C16 C17 -1.2(3)
C15 C16 C17 C18 1.3(3)
C16 C17 C18 C13 -0.2(3)
C16 C17 C18 C19 -179.89(16)
C14 C13 C18 C17 -1.0(2)
C14 C13 C18 C19 178.70(15)
C17 C18 C19 S2 118.32(15)
C13 C18 C19 S2 -61.34(17)
C20 S2 C19 C18 -177.78(11)
C19 S2 C20 N3 -167.79(13)
C19 S2 C20 N2 14.60(17)

loop_
_cod_related_entry_id
_cod_related_entry_database
_cod_related_entry_code
1 ChemSpider 30655605
